data_2236591
loop_
_publ_author_name
'Goudarziafshar, Hamid'
'Abbasityula, Yunes'
'Eigner, V\'aclav'
'Du\<sek, Michal'

_publ_section_title
;
 [\m-<i>N</i>,<i>N</i>'-Bis(2-aminoethyl)ethane-1,2-diamine-\k^4^<i>N</i>^1^,<i>N</i>^1'^:<i>N</i>^2^,<i>N</i>^2'^]bis{[<i>N</i>,<i>N</i>'-bis(2-aminoethyl)ethane-1,2-diamine-\k^4^<i>N</i>,<i>N</i>',<i>N</i>'',<i>N</i>''']cadmium}
 tetrakis(perchlorate)
;
_journal_coeditor_code RU2040
_journal_issue 9
_journal_name_full 'Acta Crystallographica Section E'
_journal_page_first m1153
_journal_page_last m1154
_journal_paper_doi 10.1107/S1600536812033880
_journal_volume 68
_journal_year 2012
_chemical_formula_iupac '[Cd2 (C6 H18 N4)3] (Cl O4)4'
_chemical_formula_moiety 'C18 H54 Cd2 N12 4+, 4(Cl O4 -)'
_chemical_formula_sum 'C18 H54 Cd2 Cl4 N12 O16'
_chemical_formula_weight 1061.3
_chemical_name_systematic
;
[\m-<i>N</i>,<i>N</i>'-Bis(2-aminoethyl)ethane-1,2-diamine-
\k^4^<i>N</i>^1^,<i>N</i>^1'^:<i>N</i>^2^,<i>N</i>^2'^]bis{[<i>N</i>,<i>N</i>'-
bis(2-aminoethyl)ethane-1,2-diamine-
\k^4^<i>N</i>,<i>N</i>',<i>N</i>'',<i>N</i>''']cadmium} tetrakis(perchlorate)
;
_space_group_IT_number 14
_symmetry_cell_setting monoclinic
_symmetry_space_group_name_Hall '-P 2yn'
_symmetry_space_group_name_H-M 'P 1 21/n 1'
_cell_angle_alpha 90
_cell_angle_beta 95.4420(17)
_cell_angle_gamma 90
_cell_formula_units_Z 2
_cell_length_a 8.8056(2)
_cell_length_b 15.0259(3)
_cell_length_c 14.7516(3)
_cell_measurement_reflns_used 17686
_cell_measurement_temperature 120.00(14)
_cell_measurement_theta_max 29.34
_cell_measurement_theta_min 2.92
_cell_volume 1943.02(7)
_computing_cell_refinement
;
CrysAlis PRO (Agilent, 2012)
;
_computing_data_collection
;
CrysAlis PRO (Agilent, 2012)
;
_computing_data_reduction
;
CrysAlis PRO (Agilent, 2012)
;
_computing_molecular_graphics 'ORTEP-3 for Windows (Farrugia, 1997) and Mercury (Macrae <i>et al.</i>, 2008)'
_computing_publication_material 'publCIF (Westrip, 2010)'
_computing_structure_refinement 'JANA2006 (Petricek <i>et al.</i>, 2006)'
_computing_structure_solution 'SUPERFLIP (Palatinus & Chapuis, 2007)'
_diffrn_ambient_temperature 120
_diffrn_detector_area_resol_mean 10.3784
_diffrn_measured_fraction_theta_full 0.98
_diffrn_measured_fraction_theta_max 0.92
_diffrn_measurement_device 'four-cycle diffractometer'
_diffrn_measurement_device_type 'Agilent Xcalibur Atlas Gemini ultra'
_diffrn_measurement_method '\w scans'
_diffrn_radiation_monochromator graphite
_diffrn_radiation_source 'Enhance (Mo) X-ray Source'
_diffrn_radiation_type 'Mo K\a'
_diffrn_radiation_wavelength 0.7107
_diffrn_reflns_av_R_equivalents 0.0215
_diffrn_reflns_av_sigmaI/netI 0.0128
_diffrn_reflns_limit_h_max 12
_diffrn_reflns_limit_h_min -11
_diffrn_reflns_limit_k_max 20
_diffrn_reflns_limit_k_min -19
_diffrn_reflns_limit_l_max 19
_diffrn_reflns_limit_l_min -20
_diffrn_reflns_number 31295
_diffrn_reflns_theta_full 28.24
_diffrn_reflns_theta_max 29.41
_diffrn_reflns_theta_min 2.92
_exptl_absorpt_coefficient_mu 1.448
_exptl_absorpt_correction_T_max 0.738
_exptl_absorpt_correction_T_min 0.509
_exptl_absorpt_correction_type analytical
_exptl_absorpt_process_details
;
(CrysAlis PRO; Agilent, 2012)
;
_exptl_crystal_colour colourless
_exptl_crystal_density_diffrn 1.8135
_exptl_crystal_description prism
_exptl_crystal_F_000 1076
_exptl_crystal_size_max 0.701
_exptl_crystal_size_mid 0.51
_exptl_crystal_size_min 0.328
_refine_diff_density_max 1.13
_refine_diff_density_min -0.92
_refine_ls_extinction_method none
_refine_ls_goodness_of_fit_ref 2.02
_refine_ls_hydrogen_treatment mixed
_refine_ls_number_constraints 82
_refine_ls_number_parameters 269
_refine_ls_number_reflns 4952
_refine_ls_number_restraints 0
_refine_ls_R_factor_all 0.0350
_refine_ls_R_factor_gt 0.0301
_refine_ls_shift/su_max 0.0452
_refine_ls_shift/su_mean 0.0022
_refine_ls_structure_factor_coef Fsqd
_refine_ls_weighting_details w=1/(\s^2^(I)+0.0016I^2^)
_refine_ls_weighting_scheme sigma
_refine_ls_wR_factor_gt 0.1027
_refine_ls_wR_factor_ref 0.1057
_reflns_number_gt 4373
_reflns_number_total 4952
_reflns_threshold_expression I>3\s(I)
_cod_data_source_file ru2040.cif
_cod_data_source_block I
_cod_original_sg_symbol_H-M 'P 21/n'
_cod_database_code 2236591
_cod_database_fobs_code 2236591

loop_
_symmetry_equiv_pos_site_id
_symmetry_equiv_pos_as_xyz
1 x,y,z
2 -x+1/2,y+1/2,-z+1/2
3 -x,-y,-z
4 x+1/2,-y+1/2,z+1/2

loop_
_atom_site_type_symbol
_atom_site_label
_atom_site_fract_x
_atom_site_fract_y
_atom_site_fract_z
_atom_site_U_iso_or_equiv
_atom_site_adp_type
_atom_site_calc_flag
_atom_site_refinement_flags
_atom_site_occupancy
_atom_site_symmetry_multiplicity
_atom_site_disorder_group
Cd Cd1 0.286722(18) 0.787742(11) 0.064763(11) 0.01848(7) Uani d . 1 4 .
N N1 0.5386(3) 0.73266(16) 0.08829(18) 0.0272(7) Uani d . 1 4 .
C C2 0.5399(3) 0.63634(18) 0.0671(2) 0.0292(8) Uani d . 1 4 .
C C3 0.4054(3) 0.59042(17) 0.10338(19) 0.0283(8) Uani d . 1 4 .
N N4 0.2615(2) 0.62928(15) 0.06265(14) 0.0228(6) Uani d . 1 4 .
C C5 0.1244(3) 0.60375(18) 0.10733(18) 0.0300(8) Uani d . 1 4 .
C C6 -0.0058(3) 0.6674(2) 0.08095(19) 0.0319(9) Uani d . 1 4 .
N N7 0.0352(3) 0.76022(18) 0.10385(16) 0.0277(7) Uani d . 1 4 .
C C8 0.0284(3) 0.78350(18) 0.1997(2) 0.0330(9) Uani d . 1 4 .
C C9 0.1157(3) 0.8669(2) 0.22447(19) 0.0354(9) Uani d . 1 4 .
N N10 0.2773(3) 0.85403(16) 0.21066(15) 0.0286(7) Uani d . 1 4 .
N N11 0.2454(3) 0.77849(15) -0.09631(18) 0.0296(7) Uani d . 1 4 .
C C12 0.2788(3) 0.86355(17) -0.14108(17) 0.0274(8) Uani d . 1 4 .
C C13 0.2345(3) 0.94099(17) -0.08204(17) 0.0231(7) Uani d . 1 4 .
N N14 0.3148(2) 0.93478(13) 0.00986(14) 0.0183(6) Uani d . 1 4 .
C C15 0.4798(3) 0.95387(15) 0.01611(16) 0.0200(7) Uani d . 1 4 .
H H1c2 0.632977 0.610336 0.094187 0.035 Uiso c R 1 4 .
H H2c2 0.535246 0.628241 0.002352 0.035 Uiso c R 1 4 .
H H1c3 0.407828 0.528128 0.089118 0.034 Uiso c R 1 4 .
H H2c3 0.411784 0.596978 0.168367 0.034 Uiso c R 1 4 .
H H1c5 0.147832 0.604608 0.172219 0.036 Uiso c R 1 4 .
H H2c5 0.094348 0.544411 0.089398 0.036 Uiso c R 1 4 .
H H1c6 -0.035184 0.662706 0.016775 0.0383 Uiso c R 1 4 .
H H2c6 -0.093123 0.650524 0.111322 0.0383 Uiso c R 1 4 .
H H1c8 0.068971 0.735436 0.2374 0.0396 Uiso c R 1 4 .
H H2c8 -0.076102 0.791229 0.211536 0.0396 Uiso c R 1 4 .
H H1c9 0.106623 0.881033 0.287172 0.0424 Uiso c R 1 4 .
H H2c9 0.074914 0.914972 0.18688 0.0424 Uiso c R 1 4 .
H H1c12 0.221103 0.866719 -0.199579 0.0329 Uiso c R 1 4 .
H H2c12 0.385736 0.866777 -0.14855 0.0329 Uiso c R 1 4 .
H H1c13 0.260242 0.996164 -0.109623 0.0277 Uiso c R 1 4 .
H H2c13 0.126385 0.940048 -0.07791 0.0277 Uiso c R 1 4 .
H H1c15 0.530028 0.909867 -0.017582 0.024 Uiso c R 1 4 .
H H2c15 0.523023 0.945412 0.077724 0.024 Uiso c R 1 4 .
H H1n10 0.331(4) 0.819(2) 0.267(2) 0.0344 Uiso c R 1 4 .
H H2n10 0.340(4) 0.909(2) 0.227(2) 0.0344 Uiso c R 1 4 .
H H1n1 0.574(4) 0.746(2) 0.148(2) 0.0326 Uiso c R 1 4 .
H H1n7 -0.025(5) 0.793(2) 0.079(3) 0.0332 Uiso c R 1 4 .
H H1n14 0.278(3) 0.964(2) 0.037(2) 0.0219 Uiso c R 1 4 .
H H2n1 0.604(4) 0.753(3) 0.061(2) 0.0326 Uiso c R 1 4 .
H H1n11 0.153(5) 0.768(2) -0.104(3) 0.0355 Uiso c R 1 4 .
H H2n11 0.285(4) 0.736(3) -0.133(3) 0.0355 Uiso c R 1 4 .
H H1n4 0.241(3) 0.610(2) -0.001(2) 0.0274 Uiso c R 1 4 .
Cl Cl1c 0.20589(7) 0.15386(4) 0.11243(4) 0.03020(19) Uani d . 1 4 .
O O2c 0.0975(3) 0.18921(16) 0.16787(16) 0.0431(7) Uani d . 1 4 .
O O3c 0.3065(3) 0.22454(16) 0.0906(2) 0.0500(9) Uani d . 1 4 .
O O4c 0.2906(3) 0.08460(15) 0.16043(15) 0.0451(8) Uani d . 1 4 .
O O5c 0.1347(3) 0.11760(15) 0.03083(15) 0.0456(7) Uani d . 1 4 .
Cl Cl1a 0.8393(2) 0.42448(12) 0.19271(14) 0.0246(3) Uani d R 0.854(7) 4 1
O O2a 0.8867(6) 0.5086(2) 0.2242(3) 0.0768(18) Uani d R 0.854(7) 4 1
O O3a 0.8423(5) 0.3641(3) 0.2674(3) 0.0378(8) Uani d R 0.854(7) 4 1
O O4a 0.6891(4) 0.4247(3) 0.1474(3) 0.0468(11) Uani d R 0.854(7) 4 1
O O5a 0.9442(5) 0.3933(3) 0.1297(3) 0.0388(9) Uani d R 0.854(7) 4 1
Cl Cl1b 0.8447(14) 0.4319(9) 0.2081(8) 0.0246(3) Uani d R 0.146(7) 4 1
O O2b 0.9407(15) 0.4949(9) 0.2534(9) 0.0768(18) Uani d R 0.146(7) 4 1
O O3b 0.8281(14) 0.3574(9) 0.2662(9) 0.0378(8) Uani d R 0.146(7) 4 1
O O4b 0.6967(14) 0.4661(9) 0.1803(9) 0.0468(11) Uani d R 0.146(7) 4 1
O O5b 0.9136(14) 0.4022(9) 0.1280(9) 0.0388(9) Uani d R 0.146(7) 4 1

loop_
_atom_site_aniso_label
_atom_site_aniso_U_11
_atom_site_aniso_U_22
_atom_site_aniso_U_33
_atom_site_aniso_U_12
_atom_site_aniso_U_13
_atom_site_aniso_U_23
_atom_site_aniso_type_symbol
Cd1 0.01761(13) 0.01696(13) 0.02150(13) -0.00220(5) 0.00519(8) 0.00130(5) Cd
N1 0.0215(11) 0.0231(11) 0.0368(13) -0.0034(9) 0.0021(10) -0.0032(10) N
C2 0.0242(13) 0.0229(12) 0.0407(15) 0.0027(10) 0.0053(11) -0.0014(11) C
C3 0.0302(14) 0.0206(12) 0.0338(14) -0.0002(10) 0.0015(11) 0.0043(10) C
N4 0.0252(10) 0.0207(11) 0.0227(11) -0.0071(8) 0.0028(8) 0.0030(8) N
C5 0.0324(14) 0.0275(13) 0.0306(14) -0.0112(11) 0.0050(11) 0.0044(11) C
C6 0.0200(13) 0.0419(17) 0.0339(14) -0.0112(11) 0.0023(10) 0.0042(12) C
N7 0.0187(11) 0.0357(13) 0.0289(12) 0.0004(9) 0.0041(9) 0.0065(10) N
C8 0.0249(14) 0.0429(17) 0.0329(15) 0.0045(11) 0.0116(12) 0.0036(11) C
C9 0.0357(15) 0.0384(16) 0.0336(15) 0.0088(12) 0.0118(12) -0.0014(12) C
N10 0.0310(12) 0.0322(12) 0.0231(11) 0.0017(10) 0.0047(9) -0.0011(9) N
N11 0.0434(15) 0.0194(11) 0.0265(12) -0.0092(10) 0.0066(11) -0.0021(9) N
C12 0.0395(15) 0.0222(12) 0.0200(11) -0.0088(11) 0.0001(10) 0.0006(10) C
C13 0.0214(11) 0.0208(12) 0.0263(12) -0.0018(9) -0.0014(9) 0.0026(9) C
N14 0.0182(10) 0.0148(9) 0.0224(10) -0.0017(7) 0.0045(8) -0.0016(7) N
C15 0.0189(11) 0.0173(11) 0.0234(12) -0.0026(9) -0.0001(9) 0.0023(9) C
Cl1c 0.0298(3) 0.0308(3) 0.0297(3) 0.0041(2) 0.0011(3) -0.0042(2) Cl
O2c 0.0390(12) 0.0416(11) 0.0498(14) 0.0074(10) 0.0101(10) -0.0168(11) O
O3c 0.0589(17) 0.0402(13) 0.0531(14) -0.0106(10) 0.0159(12) -0.0020(11) O
O4c 0.0614(15) 0.0400(13) 0.0329(11) 0.0157(10) 0.0003(10) -0.0007(9) O
O5c 0.0517(14) 0.0461(13) 0.0361(11) 0.0195(10) -0.0106(10) -0.0111(10) O
Cl1a 0.0346(4) 0.0174(5) 0.0224(8) -0.0034(3) 0.0062(4) -0.0039(4) Cl
O2a 0.140(4) 0.0407(17) 0.060(3) -0.055(2) 0.064(3) -0.0326(18) O
O3a 0.0459(16) 0.0401(14) 0.0267(10) -0.0048(11) 0.0004(10) 0.0130(10) O
O4a 0.0390(14) 0.066(2) 0.0348(16) 0.0216(14) 0.0008(11) 0.0038(15) O
O5a 0.0396(18) 0.0376(16) 0.0420(13) -0.0078(15) 0.0184(13) -0.0130(11) O
Cl1b 0.0310(4) 0.0229(5) 0.0196(8) -0.0082(3) 0.0014(4) -0.0039(4) Cl
O2b 0.104(4) 0.098(2) 0.031(3) -0.084(2) 0.023(2) -0.0276(19) O
O3b 0.0424(15) 0.0356(14) 0.0350(11) -0.0036(11) 0.0020(10) 0.0163(10) O
O4b 0.0542(15) 0.049(2) 0.0374(17) 0.0258(13) 0.0073(12) 0.0057(15) O
O5b 0.0368(18) 0.0497(16) 0.0314(14) -0.0109(14) 0.0112(13) -0.0133(11) O

loop_
_atom_type_symbol
_atom_type_scat_dispersion_real
_atom_type_scat_dispersion_imag
_atom_type_scat_source
C 0.0033 0.0016 'International Tables Vol C tables 4.2.6.8 and 6.1.1.1'
H 0.0000 0.0000 'International Tables Vol C tables 4.2.6.8 and 6.1.1.1'
Cd -0.8075 1.2024 'International Tables Vol C tables 4.2.6.8 and 6.1.1.1'
Cl 0.1484 0.1585 'International Tables Vol C tables 4.2.6.8 and 6.1.1.1'
N 0.0061 0.0033 'International Tables Vol C tables 4.2.6.8 and 6.1.1.1'
O 0.0106 0.0060 'International Tables Vol C tables 4.2.6.8 and 6.1.1.1'

loop_
_geom_angle_atom_site_label_1
_geom_angle_atom_site_label_2
_geom_angle_atom_site_label_3
_geom_angle_site_symmetry_1
_geom_angle_site_symmetry_3
_geom_angle
N11 Cd1 N14 . . 73.97(8)
N4 Cd1 N10 . . 114.67(9)
N1 Cd1 N7 . . 141.90(9)
N4 Cd1 N14 . . 159.20(6)
Cd1 N1 C2 . . 109.72(16)
Cd1 N1 H1n1 . . 107(2)
Cd1 N1 H2n1 . . 120(3)
C2 N1 H1n1 . . 114(2)
C2 N1 H2n1 . . 105(3)
H1n1 N1 H2n1 . . 102(3)
N1 C2 C3 . . 110.5(2)
N1 C2 H1c2 . . 109.47
N1 C2 H2c2 . . 109.47
C3 C2 H1c2 . . 109.47
C3 C2 H2c2 . . 109.47
H1c2 C2 H2c2 . . 108.47
C2 C3 N4 . . 110.3(2)
C2 C3 H1c3 . . 109.47
C2 C3 H2c3 . . 109.47
N4 C3 H1c3 . . 109.47
N4 C3 H2c3 . . 109.47
H1c3 C3 H2c3 . . 108.58
C3 N4 C5 . . 115.0(2)
N4 C5 C6 . . 110.6(2)
N4 C5 H1c5 . . 109.47
N4 C5 H2c5 . . 109.47
C6 C5 H1c5 . . 109.47
C6 C5 H2c5 . . 109.47
H1c5 C5 H2c5 . . 108.35
C5 C6 N7 . . 112.1(2)
C5 C6 H1c6 . . 109.47
C5 C6 H2c6 . . 109.47
N7 C6 H1c6 . . 109.47
N7 C6 H2c6 . . 109.47
H1c6 C6 H2c6 . . 106.74
C6 N7 C8 . . 114.6(2)
C6 N7 H1n7 . . 110(2)
C8 N7 H1n7 . . 102(3)
N7 C8 C9 . . 111.7(2)
N7 C8 H1c8 . . 109.47
N7 C8 H2c8 . . 109.47
C9 C8 H1c8 . . 109.47
C9 C8 H2c8 . . 109.47
H1c8 C8 H2c8 . . 107.19
C8 C9 N10 . . 109.8(2)
C8 C9 H1c9 . . 109.47
C8 C9 H2c9 . . 109.47
N10 C9 H1c9 . . 109.47
N10 C9 H2c9 . . 109.47
H1c9 C9 H2c9 . . 109.17
C12 N11 H1n11 . . 110(2)
C12 N11 H2n11 . . 103(2)
H1n11 N11 H2n11 . . 102(3)
N11 C12 C13 . . 109.4(2)
N11 C12 H1c12 . . 109.47
N11 C12 H2c12 . . 109.47
C13 C12 H1c12 . . 109.47
C13 C12 H2c12 . . 109.47
H1c12 C12 H2c12 . . 109.59
C12 C13 N14 . . 110.6(2)
C12 C13 H1c13 . . 109.47
C12 C13 H2c13 . . 109.47
N14 C13 H1c13 . . 109.47
N14 C13 H2c13 . . 109.47
H1c13 C13 H2c13 . . 108.36
C13 N14 C15 . . 115.44(19)
C13 N14 H1n14 . . 106(3)
C15 N14 H1n14 . . 111(2)
N14 C15 C15 . 3_675 114.62(18)
N14 C15 H1c15 . . 109.47
N14 C15 H2c15 . . 109.47
C15 C15 H1c15 3_675 . 109.47
C15 C15 H2c15 3_675 . 109.47
H1c15 C15 H2c15 . . 103.78
O2c Cl1c O3c . . 108.37(16)
O2c Cl1c O4c . . 109.59(14)
O2c Cl1c O5c . . 111.57(14)
O3c Cl1c O4c . . 110.20(15)
O3c Cl1c O5c . . 109.05(16)
O4c Cl1c O5c . . 108.05(13)
O2a Cl1a O3a . . 109.7(3)
O2a Cl1a O4a . . 112.9(3)
O2a Cl1a O5a . . 108.5(3)
O3a Cl1a O4a . . 108.2(3)
O3a Cl1a O5a . . 108.9(3)
O4a Cl1a O5a . . 108.6(3)
O2b Cl1b O3b . . 109.7(11)
O2b Cl1b O4b . . 112.9(11)
O2b Cl1b O5b . . 108.5(11)
O3b Cl1b O4b . . 108.2(11)
O3b Cl1b O5b . . 108.9(11)
O4b Cl1b O5b . . 108.6(11)

loop_
_geom_bond_atom_site_label_1
_geom_bond_atom_site_label_2
_geom_bond_site_symmetry_2
_geom_bond_distance
_geom_bond_publ_flag
Cd1 N1 . 2.362(2) yes
Cd1 N4 . 2.390(3) yes
Cd1 N7 . 2.377(3) yes
Cd1 N10 . 2.380(3) yes
Cd1 N11 . 2.374(3) yes
Cd1 N14 . 2.375(2) yes
N1 C2 . 1.481(4) .
N1 H1n1 . 0.93(3) .
N1 H2n1 . 0.80(4) .
C2 C3 . 1.512(4) .
C2 H1c2 . 0.96 .
C2 H2c2 . 0.96 .
C3 N4 . 1.471(3) .
C3 H1c3 . 0.96 .
C3 H2c3 . 0.96 .
N4 C5 . 1.480(4) .
C5 C6 . 1.515(4) .
C5 H1c5 . 0.96 .
C5 H2c5 . 0.96 .
C6 N7 . 1.472(4) .
C6 H1c6 . 0.96 .
C6 H2c6 . 0.96 .
N7 C8 . 1.463(4) .
N7 H1n7 . 0.78(4) .
C8 C9 . 1.497(4) .
C8 H1c8 . 0.96 .
C8 H2c8 . 0.96 .
C9 N10 . 1.469(4) .
C9 H1c9 . 0.96 .
C9 H2c9 . 0.96 .
N11 C12 . 1.481(4) .
N11 H1n11 . 0.82(4) .
N11 H2n11 . 0.92(4) .
C12 C13 . 1.526(4) .
C12 H1c12 . 0.96 .
C12 H2c12 . 0.96 .
C13 N14 . 1.471(3) .
C13 H1c13 . 0.96 .
C13 H2c13 . 0.96 .
N14 C15 . 1.475(3) .
N14 H1n14 . 0.70(3) .
C15 C15 3_675 1.519(3) .
C15 H1c15 . 0.96 .
C15 H2c15 . 0.96 .
Cl1c O2c . 1.418(3) .
Cl1c O3c . 1.439(3) .
Cl1c O4c . 1.428(2) .
Cl1c O5c . 1.413(2) .
Cl1a O2a . 1.397(4) .
Cl1a O3a . 1.425(5) .
Cl1a O4a . 1.424(4) .
Cl1a O5a . 1.449(5) .
Cl1b O2b . 1.397(18) .
Cl1b O3b . 1.425(19) .
Cl1b O4b . 1.424(17) .
Cl1b O5b . 1.449(19) .

loop_
_geom_hbond_atom_site_label_D
_geom_hbond_atom_site_label_H
_geom_hbond_atom_site_label_A
_geom_hbond_site_symmetry_A
_geom_hbond_distance_DH
_geom_hbond_distance_HA
_geom_hbond_distance_DA
_geom_hbond_angle_DHA
_geom_hbond_publ_flag
C5 H1c5 O4c 2_555 0.96 2.49 3.449(3) 172.30 yes
C8 H2c8 O3b 2_555 0.96 2.48 3.412(13) 163.18 ?
N10 H1n10 O2c 2_555 1.06(3) 2.24(4) 3.191(3) 149(3) ?
N10 H2n10 O2b 2_655 1.01(3) 2.32(3) 3.268(13) 156(3) ?
N1 H1n1 O3a 2_655 0.93(3) 2.25(3) 3.018(5) 139(3) ?
N1 H1n1 O3b 2_655 0.93(3) 2.22(4) 3.004(13) 141(3) ?
N7 H1n7 O5c 3_565 0.78(4) 2.25(4) 2.999(3) 159(4) ?
N1 H2n1 O3c 3_665 0.80(4) 2.46(4) 3.149(4) 145(3) yes
N11 H1n11 O2c 3_565 0.82(4) 2.40(4) 3.140(4) 149(3) yes
N11 H2n11 O4a 3_665 0.92(4) 2.44(4) 3.210(5) 141(3) yes
N4 H1n4 O4a 3_665 0.98(3) 2.36(3) 3.271(4) 154(2) yes
N4 H1n4 O5a 3_665 0.98(3) 2.38(3) 3.236(4) 145(2) yes
N4 H1n4 O5b 3_665 0.98(3) 2.22(3) 3.113(13) 151(3) yes
